data_2107411
loop_
_publ_author_name
'Meyer, M.H.'
'Singh, P.'
'Hatfield, W.E.'

_publ_section_title
;
 The crystal and molecular structure of carbonatodiammine copper (II), Cu
 (N H3)2 C O3
;
_journal_name_full 'Acta Crystallographica B (24,1968-38,1982)'
_journal_page_first 1607
_journal_page_last 1613
_journal_volume 28
_journal_year 1972
_chemical_formula_sum 'C H6 Cu N2 O3'
_chemical_name_systematic '(Cu (N H3)2 (C O3))'
_space_group_IT_number 14
_symmetry_space_group_name_Hall '-P 2ybc'
_symmetry_space_group_name_H-M 'P 1 21/c 1'
_cell_angle_alpha 90
_cell_angle_beta 97.817
_cell_angle_gamma 90
_cell_formula_units_Z 4
_cell_length_a 5.64
_cell_length_b 10.579
_cell_length_c 7.462
_cell_volume 441.087
_citation_journal_id_ASTM ACBCAR
_cod_data_source_file Meyer_ACBCAR_1972_79.cif
_cod_data_source_block C1H6Cu1N2O3
_cod_original_cell_volume 441.0872
_cod_original_formula_sum 'C1 H6 Cu1 N2 O3'
_cod_database_code 2107411

loop_
_symmetry_equiv_pos_as_xyz
x,y,z
-x,y+1/2,-z+1/2
-x,-y,-z
x,-y-1/2,z-1/2

loop_
_atom_site_label
_atom_site_type_symbol
_atom_site_fract_x
_atom_site_fract_y
_atom_site_fract_z
_atom_site_occupancy
_atom_site_U_iso_or_equiv
O2 O-2 0.3611 0.3446 -0.0484 1 0.0
O1 O-2 0.389 0.1415 0.041 1 0.0
H1 H+1 0.3377 -0.122 0.1522 1 0.0
C1 C+4 0.2794 0.2505 0.0225 1 0.0
H4 H+1 -0.208 -0.0065 0.3352 1 0.0
H2 H+1 0.1579 -0.1472 0.218 1 0.0
N1 N-3 0.2665 -0.0948 0.2257 1 0.0
O3 O-2 0.0779 0.2518 0.0884 1 0.0
H5 H+1 -0.038 -0.017 0.193 1 0.0
H3 H+1 0.3592 -0.1118 0.3136 1 0.0
Cu1 Cu+2 0.146 0.0795 0.1892 1 0.0
N2 N-3 -0.1598 0.0568 0.2891 1 0.0
H6 H+1 -0.2853 0.085 0.2099 1 0.0
